data_7706868
loop_
_publ_author_name
'Adhikari, Suman'
'Bhattacharjee, Tirtha'
'Bhattacharjee, Sharmila'
'Daniliuc, Constantin Gabriel'
'Frontera, Antonio'
'Lopato, Eric M.'
'Bernhard, Stefan'

_publ_section_title
;
 Nickel(II) complexes based on dithiolate-polyamine binary ligand systems:
 crystal structures, hirshfeld surface analysis, theoretical study, and
 catalytic activity study on photocatalytic hydrogen generation.
;
_journal_issue 16
_journal_name_full 'Dalton transactions (Cambridge, England : 2003)'
_journal_page_first 5632
_journal_page_last 5643
_journal_paper_doi 10.1039/d1dt00352f
_journal_volume 50
_journal_year 2021
_chemical_formula_sum 'C12 H24 N6 Ni O S3'
_chemical_formula_weight 423.26
_space_group_crystal_system monoclinic
_space_group_IT_number 14
_space_group_name_Hall '-P 2yn'
_space_group_name_H-M_alt 'P 1 21/n 1'
_atom_sites_solution_hydrogens mixed
_audit_creation_method 'APEX3 v2016.1-0'
_audit_update_record
;
2021-01-06 deposited with the CCDC.	2021-03-16 downloaded from the CCDC.
;
_cell_angle_alpha 90
_cell_angle_beta 99.3820(10)
_cell_angle_gamma 90
_cell_formula_units_Z 4
_cell_length_a 8.3663(2)
_cell_length_b 14.6831(3)
_cell_length_c 15.5009(4)
_cell_measurement_reflns_used 4466
_cell_measurement_temperature 173.(2)
_cell_measurement_theta_max 28.28
_cell_measurement_theta_min 4.08
_cell_volume 1878.71(8)
_computing_cell_refinement 'Collect (Nonius B.V., 1998)'
_computing_data_collection
;

Collect (Nonius B.V., 1998)
;
_computing_data_reduction 'Denzo-SMN (Otwinowski & Minor, 1997)'
_computing_molecular_graphics 'XP (Sheldrick, 2014)'
_computing_publication_material 'SHELXL-2014/7 (Sheldrick, 2014)'
_computing_structure_refinement 'SHELXL-2014/7 (Sheldrick, 2014)'
_computing_structure_solution 'SHELXL-2014/7 (Sheldrick, 2014)'
_diffrn_ambient_temperature 173.(2)
_diffrn_measured_fraction_theta_full 0.984
_diffrn_measured_fraction_theta_max 0.984
_diffrn_measurement_device_type 'rotating anode Nonius FR591'
_diffrn_measurement_method 'omega and phi scans'
_diffrn_radiation_monochromator 'Montel mirror'
_diffrn_radiation_type 'Mo K\a'
_diffrn_radiation_wavelength 0.71073
_diffrn_reflns_av_R_equivalents 0.055
_diffrn_reflns_av_unetI/netI 0.0359
_diffrn_reflns_limit_h_max 11
_diffrn_reflns_limit_h_min -11
_diffrn_reflns_limit_k_max 17
_diffrn_reflns_limit_k_min -18
_diffrn_reflns_limit_l_max 20
_diffrn_reflns_limit_l_min -20
_diffrn_reflns_number 21254
_diffrn_reflns_theta_full 28.20
_diffrn_reflns_theta_max 28.20
_diffrn_reflns_theta_min 4.08
_diffrn_source 'Mo rotating anode'
_diffrn_source_type 'Mo rotating anode'
_exptl_absorpt_coefficient_mu 1.377
_exptl_absorpt_correction_T_max 0.97
_exptl_absorpt_correction_T_min 0.90
_exptl_absorpt_correction_type multi-scan
_exptl_absorpt_process_details 'Denzo (Otwinowski, Borek, Majewski & Minor, 2003)'
_exptl_crystal_colour 'pale yellow'
_exptl_crystal_density_diffrn 1.496
_exptl_crystal_density_method 'not measured'
_exptl_crystal_description plate
_exptl_crystal_F_000 888
_exptl_crystal_size_max 0.080
_exptl_crystal_size_mid 0.060
_exptl_crystal_size_min 0.020
_refine_diff_density_max 0.403
_refine_diff_density_min -0.729
_refine_ls_extinction_method none
_refine_ls_goodness_of_fit_ref 1.053
_refine_ls_hydrogen_treatment mixed
_refine_ls_matrix_type full
_refine_ls_number_parameters 257
_refine_ls_number_reflns 4553
_refine_ls_number_restraints 64
_refine_ls_restrained_S_all 1.053
_refine_ls_R_factor_all 0.0463
_refine_ls_R_factor_gt 0.0383
_refine_ls_shift/su_max 0.001
_refine_ls_shift/su_mean 0.000
_refine_ls_structure_factor_coef Fsqd
_refine_ls_weighting_details 'w=1/[\s^2^(Fo^2^)+(0.0402P)^2^+2.0977P] where P=(Fo^2^+2Fc^2^)/3'
_refine_ls_weighting_scheme calc
_refine_ls_wR_factor_gt 0.0916
_refine_ls_wR_factor_ref 0.0963
_reflns_number_gt 3985
_reflns_number_total 4553
_reflns_threshold_expression 'I > 2\s(I)'
_cod_data_source_file d1dt00352f2.cif
_cod_data_source_block dan9414
_cod_depositor_comments 'Adding full bibliography for 7706868--7706870.cif.'
_cod_database_code 7706868

loop_
_space_group_symop_operation_xyz
'x, y, z'
'-x+1/2, y+1/2, -z+1/2'
'-x, -y, -z'
'x-1/2, -y-1/2, z-1/2'

loop_
_atom_site_type_symbol
_atom_site_label
_atom_site_fract_x
_atom_site_fract_y
_atom_site_fract_z
_atom_site_U_iso_or_equiv
_atom_site_adp_type
_atom_site_calc_flag
_atom_site_refinement_flags_adp
_atom_site_refinement_flags_occupancy
_atom_site_refinement_flags_posn
_atom_site_occupancy
_atom_site_disorder_assembly
_atom_site_disorder_group
Ni Ni1 0.79031(3) 0.54340(2) 0.11659(2) 0.01983(9) Uani d . . . 1.0 . .
S S1 0.79226(7) 0.59339(4) -0.03120(4) 0.02507(14) Uani d . . . 1.0 . .
S S2 0.76002(7) 0.71459(4) 0.11463(4) 0.02520(14) Uani d . . . 1.0 . .
N N1 0.8589(5) 0.7572(2) -0.2022(2) 0.0751(11) Uani d . . . 1.0 . .
N N2 0.7530(4) 0.94264(17) 0.00278(19) 0.0501(7) Uani d . . . 1.0 . .
N N3 0.5361(2) 0.53676(15) 0.11382(14) 0.0245(4) Uani d . . . 1.0 . .
H H3A 0.502(3) 0.591(2) 0.0963(18) 0.025(7) Uiso d . . . 1.0 . .
H H3B 0.485(4) 0.494(2) 0.086(2) 0.032(8) Uiso d . . . 1.0 . .
N N4 0.7919(2) 0.51202(13) 0.24870(13) 0.0230(4) Uani d . . . 1.0 . .
N N5 0.8172(3) 0.40191(14) 0.10417(14) 0.0262(4) Uani d . . . 1.0 . .
H H5A 0.914(4) 0.390(2) 0.110(2) 0.041(9) Uiso d . . . 1.0 . .
H H5B 0.770(4) 0.376(2) 0.054(2) 0.035(8) Uiso d . . . 1.0 . .
N N6 1.0425(3) 0.56165(17) 0.15842(15) 0.0278(4) Uani d . . . 1.0 . .
H H6A 1.068(4) 0.615(2) 0.153(2) 0.042(9) Uiso d . . . 1.0 . .
H H6B 1.107(4) 0.530(2) 0.126(2) 0.047(10) Uiso d . . . 1.0 . .
C C1 0.7803(3) 0.70301(16) 0.00712(15) 0.0231(4) Uani d . . . 1.0 . .
C C2 0.7891(3) 0.77799(17) -0.04780(16) 0.0296(5) Uani d . . . 1.0 . .
C C3 0.8246(4) 0.7670(2) -0.13340(19) 0.0446(7) Uani d . . . 1.0 . .
C C4 0.7698(3) 0.86918(18) -0.01897(18) 0.0344(6) Uani d . . . 1.0 . .
C C11 0.4973(3) 0.52644(19) 0.20370(17) 0.0311(5) Uani d . . . 1.0 . .
H H11A 0.4679 0.4624 0.2134 0.037 Uiso calc U . R 1.0 . .
H H11B 0.4035 0.5654 0.2104 0.037 Uiso calc U . R 1.0 . .
C C12 0.6431(3) 0.55365(18) 0.27092(16) 0.0273(5) Uani d . . . 1.0 . .
H H12A 0.6542 0.6208 0.2721 0.033 Uiso calc U . R 1.0 . .
H H12B 0.6269 0.5332 0.3297 0.033 Uiso calc U . R 1.0 . .
C C13 0.7420(4) 0.35998(17) 0.17422(18) 0.0332(6) Uani d . . . 1.0 . .
H H13A 0.7754 0.2954 0.1814 0.04 Uiso calc U . R 1.0 . .
H H13B 0.6226 0.362 0.1581 0.04 Uiso calc U . R 1.0 . .
C C14 0.7936(3) 0.41087(17) 0.26035(17) 0.0325(6) Uani d . . . 1.0 . .
H H14A 0.7196 0.3943 0.3016 0.039 Uiso calc U . R 1.0 . .
H H14B 0.9042 0.3913 0.2864 0.039 Uiso calc U . R 1.0 . .
C C15 0.9406(3) 0.55371(19) 0.29772(16) 0.0296(5) Uani d . . . 1.0 . .
H H15A 0.9623 0.5284 0.3577 0.036 Uiso calc U . R 1.0 . .
H H15B 0.9254 0.6203 0.3021 0.036 Uiso calc U . R 1.0 . .
C C16 1.0838(3) 0.5343(2) 0.25113(17) 0.0349(6) Uani d . . . 1.0 . .
H H16A 1.1799 0.5687 0.2795 0.042 Uiso calc U . R 1.0 . .
H H16B 1.1102 0.4686 0.255 0.042 Uiso calc U . R 1.0 . .
S S3 0.83646(7) 0.71562(4) -0.40956(4) 0.02620(18) Uani d U P D 0.952(2) A 1
O O1 0.7926(3) 0.81458(14) -0.42444(16) 0.0320(5) Uani d U P D 0.952(2) A 1
C C21 0.6576(7) 0.6594(3) -0.3890(3) 0.0431(8) Uani d U P D 0.952(2) A 1
H H21A 0.6802 0.5945 -0.3789 0.065 Uiso calc U P R 0.952(2) A 1
H H21B 0.6225 0.6861 -0.3372 0.065 Uiso calc U P R 0.952(2) A 1
H H21C 0.5716 0.6668 -0.4396 0.065 Uiso calc U P R 0.952(2) A 1
C C22 0.8418(5) 0.6704(2) -0.5155(2) 0.0493(9) Uani d U P D 0.952(2) A 1
H H22A 0.8699 0.6056 -0.5106 0.074 Uiso calc U P R 0.952(2) A 1
H H22B 0.7352 0.6776 -0.5518 0.074 Uiso calc U P R 0.952(2) A 1
H H22C 0.9233 0.7031 -0.5423 0.074 Uiso calc U P R 0.952(2) A 1
S S3A 0.7067(15) 0.7120(9) -0.4755(9) 0.029(4) Uani d U P D 0.048(2) A 2
O O1A 0.741(4) 0.8071(15) -0.443(3) 0.012(8) Uani d U P D 0.048(2) A 2
C C22A 0.896(5) 0.661(4) -0.481(5) 0.0493(9) Uani d U P D 0.048(2) A 2
H H22D 0.8791 0.598 -0.502 0.074 Uiso calc U P R 0.048(2) A 2
H H22E 0.952 0.6954 -0.5211 0.074 Uiso calc U P R 0.048(2) A 2
H H22F 0.9622 0.6604 -0.4225 0.074 Uiso calc U P R 0.048(2) A 2
C C21A 0.648(13) 0.647(5) -0.390(5) 0.0431(8) Uani d . P D 0.048(2) A 2
H H21D 0.6254 0.584 -0.4098 0.065 Uiso calc U P R 0.048(2) A 2
H H21E 0.7361 0.6466 -0.3395 0.065 Uiso calc U P R 0.048(2) A 2
H H21F 0.5507 0.6732 -0.3724 0.065 Uiso calc U P R 0.048(2) A 2

loop_
_atom_site_aniso_label
_atom_site_aniso_U_11
_atom_site_aniso_U_22
_atom_site_aniso_U_33
_atom_site_aniso_U_12
_atom_site_aniso_U_13
_atom_site_aniso_U_23
Ni1 0.02250(15) 0.01921(16) 0.01833(15) -0.00052(11) 0.00494(11) -0.00075(10)
S1 0.0335(3) 0.0223(3) 0.0208(3) -0.0014(2) 0.0085(2) -0.0034(2)
S2 0.0338(3) 0.0219(3) 0.0216(3) 0.0000(2) 0.0096(2) -0.0024(2)
N1 0.140(3) 0.0580(19) 0.0323(15) -0.007(2) 0.0275(18) 0.0064(14)
N2 0.0735(19) 0.0271(13) 0.0468(16) 0.0071(12) 0.0009(14) 0.0042(11)
N3 0.0257(10) 0.0250(11) 0.0226(10) -0.0027(8) 0.0037(8) -0.0014(8)
N4 0.0254(9) 0.0240(10) 0.0197(9) 0.0005(8) 0.0040(7) 0.0005(7)
N5 0.0334(11) 0.0203(10) 0.0254(10) 0.0004(8) 0.0060(9) -0.0020(8)
N6 0.0246(10) 0.0306(12) 0.0291(11) -0.0014(9) 0.0075(8) -0.0026(9)
C1 0.0229(10) 0.0254(11) 0.0206(11) 0.0001(9) 0.0025(8) -0.0011(9)
C2 0.0395(13) 0.0255(12) 0.0225(12) 0.0008(10) 0.0013(10) 0.0024(9)
C3 0.071(2) 0.0348(15) 0.0276(14) -0.0016(14) 0.0076(14) 0.0069(12)
C4 0.0449(15) 0.0270(13) 0.0291(13) 0.0027(11) -0.0002(11) 0.0067(10)
C11 0.0252(11) 0.0413(15) 0.0285(13) -0.0040(10) 0.0095(10) -0.0005(11)
C12 0.0279(11) 0.0334(13) 0.0228(11) -0.0003(10) 0.0104(9) -0.0014(10)
C13 0.0468(15) 0.0216(12) 0.0320(13) -0.0027(11) 0.0088(11) 0.0012(10)
C14 0.0451(15) 0.0255(12) 0.0265(12) 0.0022(11) 0.0048(11) 0.0068(10)
C15 0.0268(12) 0.0423(15) 0.0189(11) -0.0011(10) 0.0013(9) -0.0062(10)
C16 0.0244(11) 0.0514(17) 0.0274(13) 0.0015(11) -0.0001(10) -0.0063(12)
S3 0.0265(3) 0.0256(3) 0.0257(3) 0.0012(2) 0.0017(2) 0.0010(2)
O1 0.0373(13) 0.0250(10) 0.0318(12) -0.0008(9) -0.0004(10) -0.0022(8)
C21 0.0309(16) 0.0381(19) 0.062(2) -0.0035(15) 0.0109(14) 0.0055(16)
C22 0.084(2) 0.0332(15) 0.0342(17) 0.0031(16) 0.0194(16) -0.0037(14)
S3A 0.028(4) 0.030(4) 0.029(4) 0.000(3) 0.003(3) -0.001(3)
O1A 0.011(9) 0.010(9) 0.015(9) 0.002(6) -0.001(6) 0.003(5)
C22A 0.084(2) 0.0332(15) 0.0342(17) 0.0031(16) 0.0194(16) -0.0037(14)
C21A 0.0309(16) 0.0381(19) 0.062(2) -0.0035(15) 0.0109(14) 0.0055(16)

loop_
_atom_type_symbol
_atom_type_description
_atom_type_scat_dispersion_real
_atom_type_scat_dispersion_imag
_atom_type_scat_source
C C 0.0033 0.0016 'International Tables Vol C Tables 4.2.6.8 and 6.1.1.4'
H H 0.0000 0.0000 'International Tables Vol C Tables 4.2.6.8 and 6.1.1.4'
N N 0.0061 0.0033 'International Tables Vol C Tables 4.2.6.8 and 6.1.1.4'
S S 0.1246 0.1234 'International Tables Vol C Tables 4.2.6.8 and 6.1.1.4'
Ni Ni 0.3393 1.1124 'International Tables Vol C Tables 4.2.6.8 and 6.1.1.4'
O O 0.0106 0.0060 'International Tables Vol C Tables 4.2.6.8 and 6.1.1.4'

loop_
_geom_angle_atom_site_label_1
_geom_angle_atom_site_label_2
_geom_angle_atom_site_label_3
_geom_angle_site_symmetry_1
_geom_angle_site_symmetry_3
_geom_angle
_geom_angle_publ_flag
N4 Ni1 N5 . . 83.60(8) ?
N4 Ni1 N6 . . 83.19(8) ?
N5 Ni1 N6 . . 92.12(9) ?
N4 Ni1 N3 . . 81.75(8) ?
N5 Ni1 N3 . . 94.27(9) ?
N6 Ni1 N3 . . 162.87(8) ?
N4 Ni1 S1 . . 174.89(6) ?
N5 Ni1 S1 . . 101.34(6) ?
N6 Ni1 S1 . . 95.26(6) ?
N3 Ni1 S1 . . 99.03(6) ?
N4 Ni1 S2 . . 102.42(6) ?
N5 Ni1 S2 . . 173.98(6) ?
N6 Ni1 S2 . . 88.33(7) ?
N3 Ni1 S2 . . 86.98(6) ?
S1 Ni1 S2 . . 72.64(2) ?
C1 S1 Ni1 . . 86.96(8) ?
C1 S2 Ni1 . . 83.52(8) ?
C11 N3 Ni1 . . 110.87(15) ?
C11 N3 H3A . . 105.8(18) ?
Ni1 N3 H3A . . 103.8(18) ?
C11 N3 H3B . . 104.(2) ?
Ni1 N3 H3B . . 118.(2) ?
H3A N3 H3B . . 115.(3) ?
C12 N4 C15 . . 112.28(19) ?
C12 N4 C14 . . 111.98(19) ?
C15 N4 C14 . . 111.0(2) ?
C12 N4 Ni1 . . 105.38(14) ?
C15 N4 Ni1 . . 106.35(14) ?
C14 N4 Ni1 . . 109.54(15) ?
C13 N5 Ni1 . . 106.28(15) ?
C13 N5 H5A . . 111.(2) ?
Ni1 N5 H5A . . 108.(2) ?
C13 N5 H5B . . 106.2(19) ?
Ni1 N5 H5B . . 117.8(19) ?
H5A N5 H5B . . 107.(3) ?
C16 N6 Ni1 . . 109.04(15) ?
C16 N6 H6A . . 109.(2) ?
Ni1 N6 H6A . . 111.(2) ?
C16 N6 H6B . . 109.(2) ?
Ni1 N6 H6B . . 114.(2) ?
H6A N6 H6B . . 104.(3) ?
C2 C1 S2 . . 122.48(19) ?
C2 C1 S1 . . 120.84(18) ?
S2 C1 S1 . . 116.67(14) ?
C1 C2 C3 . . 121.3(2) ?
C1 C2 C4 . . 121.8(2) ?
C3 C2 C4 . . 116.8(2) ?
N1 C3 C2 . . 177.7(4) ?
N2 C4 C2 . . 178.9(3) ?
N3 C11 C12 . . 109.96(19) ?
N3 C11 H11A . . 109.7 ?
C12 C11 H11A . . 109.7 ?
N3 C11 H11B . . 109.7 ?
C12 C11 H11B . . 109.7 ?
H11A C11 H11B . . 108.2 ?
N4 C12 C11 . . 110.09(19) ?
N4 C12 H12A . . 109.6 ?
C11 C12 H12A . . 109.6 ?
N4 C12 H12B . . 109.6 ?
C11 C12 H12B . . 109.6 ?
H12A C12 H12B . . 108.2 ?
N5 C13 C14 . . 110.2(2) ?
N5 C13 H13A . . 109.6 ?
C14 C13 H13A . . 109.6 ?
N5 C13 H13B . . 109.6 ?
C14 C13 H13B . . 109.6 ?
H13A C13 H13B . . 108.1 ?
N4 C14 C13 . . 112.6(2) ?
N4 C14 H14A . . 109.1 ?
C13 C14 H14A . . 109.1 ?
N4 C14 H14B . . 109.1 ?
C13 C14 H14B . . 109.1 ?
H14A C14 H14B . . 107.8 ?
N4 C15 C16 . . 109.84(19) ?
N4 C15 H15A . . 109.7 ?
C16 C15 H15A . . 109.7 ?
N4 C15 H15B . . 109.7 ?
C16 C15 H15B . . 109.7 ?
H15A C15 H15B . . 108.2 ?
N6 C16 C15 . . 109.5(2) ?
N6 C16 H16A . . 109.8 ?
C15 C16 H16A . . 109.8 ?
N6 C16 H16B . . 109.8 ?
C15 C16 H16B . . 109.8 ?
H16A C16 H16B . . 108.2 ?
O1 S3 C22 . . 105.13(15) ?
O1 S3 C21 . . 106.44(18) ?
C22 S3 C21 . . 98.1(2) ?
S3 C21 H21A . . 109.5 ?
S3 C21 H21B . . 109.5 ?
H21A C21 H21B . . 109.5 ?
S3 C21 H21C . . 109.5 ?
H21A C21 H21C . . 109.5 ?
H21B C21 H21C . . 109.5 ?
S3 C22 H22A . . 109.5 ?
S3 C22 H22B . . 109.5 ?
H22A C22 H22B . . 109.5 ?
S3 C22 H22C . . 109.5 ?
H22A C22 H22C . . 109.5 ?
H22B C22 H22C . . 109.5 ?
O1A S3A C22A . . 107.(2) ?
O1A S3A C21A . . 108.(3) ?
C22A S3A C21A . . 99.(2) ?
S3A C22A H22D . . 109.5 ?
S3A C22A H22E . . 109.5 ?
H22D C22A H22E . . 109.5 ?
S3A C22A H22F . . 109.5 ?
H22D C22A H22F . . 109.5 ?
H22E C22A H22F . . 109.5 ?
S3A C21A H21D . . 109.5 ?
S3A C21A H21E . . 109.5 ?
H21D C21A H21E . . 109.5 ?
S3A C21A H21F . . 109.5 ?
H21D C21A H21F . . 109.5 ?
H21E C21A H21F . . 109.5 ?

loop_
_geom_bond_atom_site_label_1
_geom_bond_atom_site_label_2
_geom_bond_site_symmetry_2
_geom_bond_distance
_geom_bond_publ_flag
Ni1 N4 . 2.0971(19) ?
Ni1 N5 . 2.102(2) ?
Ni1 N6 . 2.121(2) ?
Ni1 N3 . 2.122(2) ?
Ni1 S1 . 2.4080(6) ?
Ni1 S2 . 2.5260(6) ?
S1 C1 . 1.724(2) ?
S2 C1 . 1.711(2) ?
N1 C3 . 1.157(4) ?
N2 C4 . 1.146(4) ?
N3 C11 . 1.489(3) ?
N3 H3A . 0.88(3) ?
N3 H3B . 0.84(3) ?
N4 C12 . 1.477(3) ?
N4 C15 . 1.480(3) ?
N4 C14 . 1.496(3) ?
N5 C13 . 1.475(3) ?
N5 H5A . 0.82(3) ?
N5 H5B . 0.90(3) ?
N6 C16 . 1.478(3) ?
N6 H6A . 0.82(4) ?
N6 H6B . 0.92(4) ?
C1 C2 . 1.401(3) ?
C2 C3 . 1.416(4) ?
C2 C4 . 1.429(4) ?
C11 C12 . 1.522(3) ?
C11 H11A . 0.99 ?
C11 H11B . 0.99 ?
C12 H12A . 0.99 ?
C12 H12B . 0.99 ?
C13 C14 . 1.529(4) ?
C13 H13A . 0.99 ?
C13 H13B . 0.99 ?
C14 H14A . 0.99 ?
C14 H14B . 0.99 ?
C15 C16 . 1.523(3) ?
C15 H15A . 0.99 ?
C15 H15B . 0.99 ?
C16 H16A . 0.99 ?
C16 H16B . 0.99 ?
S3 O1 . 1.507(2) ?
S3 C22 . 1.778(3) ?
S3 C21 . 1.783(4) ?
C21 H21A . 0.98 ?
C21 H21B . 0.98 ?
C21 H21C . 0.98 ?
C22 H22A . 0.98 ?
C22 H22B . 0.98 ?
C22 H22C . 0.98 ?
S3A O1A . 1.496(18) ?
S3A C22A . 1.769(17) ?
S3A C21A . 1.772(18) ?
C22A H22D . 0.98 ?
C22A H22E . 0.98 ?
C22A H22F . 0.98 ?
C21A H21D . 0.98 ?
C21A H21E . 0.98 ?
C21A H21F . 0.98 ?

loop_
_geom_hbond_atom_site_label_D
_geom_hbond_atom_site_label_H
_geom_hbond_atom_site_label_A
_geom_hbond_site_symmetry_A
_geom_hbond_distance_DH
_geom_hbond_distance_HA
_geom_hbond_distance_DA
_geom_hbond_angle_DHA
_geom_hbond_publ_flag
N3 H3A O1 4_576 0.88(3) 2.21(3) 2.979(3) 146.(2) ?
N3 H3B S1 3_665 0.84(3) 2.67(3) 3.419(2) 150.(3) ?
N5 H5A S1 3_765 0.82(3) 2.93(3) 3.629(2) 145.(3) ?
N5 H5B O1 2_644 0.90(3) 2.18(3) 3.068(3) 168.(3) ?
N5 H5B S3A 2_644 0.90(3) 2.71(3) 3.416(13) 136.(2) ?
N5 H5B O1A 2_644 0.90(3) 1.98(5) 2.83(4) 157.(3) ?
N6 H6A O1 4_676 0.82(4) 2.60(3) 3.195(3) 130.(3) ?
N6 H6A O1A 4_676 0.82(4) 2.51(5) 3.13(3) 132.(3) ?
N6 H6B S1 3_765 0.92(4) 2.56(4) 3.445(2) 161.(3) ?

loop_
_geom_torsion_atom_site_label_1
_geom_torsion_atom_site_label_2
_geom_torsion_atom_site_label_3
_geom_torsion_atom_site_label_4
_geom_torsion_site_symmetry_1
_geom_torsion_site_symmetry_2
_geom_torsion_site_symmetry_3
_geom_torsion_site_symmetry_4
_geom_torsion
_geom_torsion_publ_flag
Ni1 S2 C1 C2 . . . . -175.0(2) ?
Ni1 S2 C1 S1 . . . . 4.24(11) ?
Ni1 S1 C1 C2 . . . . 174.8(2) ?
Ni1 S1 C1 S2 . . . . -4.43(12) ?
S2 C1 C2 C3 . . . . 172.6(2) ?
S1 C1 C2 C3 . . . . -6.6(4) ?
S2 C1 C2 C4 . . . . -4.6(4) ?
S1 C1 C2 C4 . . . . 176.2(2) ?
Ni1 N3 C11 C12 . . . . 17.9(3) ?
C15 N4 C12 C11 . . . . 165.6(2) ?
C14 N4 C12 C11 . . . . -68.7(3) ?
Ni1 N4 C12 C11 . . . . 50.3(2) ?
N3 C11 C12 N4 . . . . -46.0(3) ?
Ni1 N5 C13 C14 . . . . -44.7(2) ?
C12 N4 C14 C13 . . . . 98.9(2) ?
C15 N4 C14 C13 . . . . -134.7(2) ?
Ni1 N4 C14 C13 . . . . -17.6(3) ?
N5 C13 C14 N4 . . . . 42.5(3) ?
C12 N4 C15 C16 . . . . -159.9(2) ?
C14 N4 C15 C16 . . . . 74.0(3) ?
Ni1 N4 C15 C16 . . . . -45.1(2) ?
Ni1 N6 C16 C15 . . . . -31.5(3) ?
N4 C15 C16 N6 . . . . 52.2(3) ?
